data_8103222
loop_
_publ_author_name
'Wenhai Wang'
'Lingxin Chen'

_publ_contact_author
;     
      Lingxin Chen
      Key Laboratory of Coastal Environmental Process, 
      Yantai Institute of Coastal Zone Research, Chinese Academy of Sciences
      17 Chunhui Road, Yantai 264003
      P. R. China

;
_publ_section_title
;
 Crystal structure of 2,6-bis[(imidazol-1-yl)methyl]-4-chlorophenol ---
 terephthalic acid (1:1), C14H13ClN4O &#x2022; C8H6O4
;
_journal_issue 4
_journal_name_full 'Zeitschrift f\"ur Kristallographie - New Crystal Structures'
_journal_page_first 531
_journal_volume 226
_journal_year 2011
_chemical_formula_moiety 'C22 H19 Cl N4 O5'
_chemical_formula_sum 'C22 H19 Cl N4 O5'
_chemical_formula_weight 454.86
_space_group_IT_number 2
_symmetry_cell_setting triclinic
_symmetry_space_group_name_Hall '-P 1'
_symmetry_space_group_name_H-M 'P -1'
_atom_sites_solution_hydrogens difmap
_atom_sites_solution_primary direct
_atom_sites_solution_secondary difmap
_audit_creation_method SHELXL-97
_cell_angle_alpha 103.01(4)
_cell_angle_beta 90.08(3)
_cell_angle_gamma 102.20(3)
_cell_formula_units_Z 2
_cell_length_a 7.207(2)
_cell_length_b 12.087(7)
_cell_length_c 12.213(4)
_cell_measurement_reflns_used 21
_cell_measurement_temperature 290(2)
_cell_measurement_theta_max 9.51
_cell_measurement_theta_min 4.60
_cell_volume 1011.8(8)
_computing_cell_refinement DIFRAC
_computing_data_collection DIFRAC
_computing_data_reduction NRCVAX
_computing_molecular_graphics
;
OLEX2: a complete structure solution, refinement and analysis program. Dolomanov et al., J. Appl. Cryst. (2009). 42, 339-341
;
_computing_publication_material
;
OLEX2: a complete structure solution, refinement and analysis program. Dolomanov et al., J. Appl. Cryst. (2009). 42, 339-341
;
_computing_structure_refinement 'SHELXL-97 (Sheldrick, 1997)'
_computing_structure_solution 'SHELXS-97 (Sheldrick, 1997)'
_diffrn_ambient_temperature 290.0
_diffrn_measured_fraction_theta_full 0.986
_diffrn_measured_fraction_theta_max 0.986
_diffrn_measurement_device_type CAD4
_diffrn_measurement_method Omega/2-Theta
_diffrn_radiation_monochromator graphite
_diffrn_radiation_source 'fine-focus sealed tube'
_diffrn_radiation_type MoK\a
_diffrn_radiation_wavelength 0.71073
_diffrn_reflns_av_R_equivalents 0.0000
_diffrn_reflns_av_sigmaI/netI 0.0591
_diffrn_reflns_limit_h_max 8
_diffrn_reflns_limit_h_min -8
_diffrn_reflns_limit_k_max 14
_diffrn_reflns_limit_k_min 0
_diffrn_reflns_limit_l_max 14
_diffrn_reflns_limit_l_min -14
_diffrn_reflns_number 3539
_diffrn_reflns_theta_full 25.04
_diffrn_reflns_theta_max 25.04
_diffrn_reflns_theta_min 1.71
_diffrn_standards_decay_% 0.619
_diffrn_standards_interval_count 300
_diffrn_standards_number 3
_exptl_absorpt_coefficient_mu 0.234
_exptl_absorpt_correction_T_max 0.9591
_exptl_absorpt_correction_T_min 0.9417
_exptl_absorpt_correction_type none
_exptl_crystal_colour colourless
_exptl_crystal_density_diffrn 1.493
_exptl_crystal_density_method 'not measured'
_exptl_crystal_description block
_exptl_crystal_F_000 472
_exptl_crystal_size_max 0.26
_exptl_crystal_size_mid 0.22
_exptl_crystal_size_min 0.18
_refine_diff_density_max 0.284
_refine_diff_density_min -0.279
_refine_diff_density_rms 0.052
_refine_ls_extinction_method none
_refine_ls_goodness_of_fit_ref 0.981
_refine_ls_hydrogen_treatment mixed
_refine_ls_matrix_type full
_refine_ls_number_parameters 365
_refine_ls_number_reflns 3539
_refine_ls_number_restraints 0
_refine_ls_restrained_S_all 0.981
_refine_ls_R_factor_all 0.0946
_refine_ls_R_factor_gt 0.0436
_refine_ls_shift/su_max 0.001
_refine_ls_shift/su_mean 0.000
_refine_ls_structure_factor_coef Fsqd
_refine_ls_weighting_details
;
calc w=1/[\s^2^(Fo^2^)+(0.0587P)^2^] where P=(Fo^2^+2Fc^2^)/3
;
_refine_ls_weighting_scheme calc
_refine_ls_wR_factor_gt 0.0983
_refine_ls_wR_factor_ref 0.1130
_reflns_number_gt 2184
_reflns_number_total 3539
_reflns_threshold_expression I>2\s(I)
_cod_data_source_file 1267-3546.cff
_cod_data_source_block globa1
_cod_depositor_comments
;
The following automatic conversions were performed:

'_symmetry_cell_setting' value 'Triclinic' changed to 'triclinic'
according to /home/saulius/struct/CIF-dictionaries/cif_core.dic
dictionary named 'cif_core.dic' version 2.4.1 from 2010-06-29.

Automatic conversion script
Id: cif_fix_values 1715 2011-07-08 13:25:40Z adriana 
;
_cod_original_cell_volume 1011.8(7)
_cod_database_code 8103222

loop_
_space_group_symop_id
_space_group_symop_operation_xyz
1 'x, y, z'
2 '-x, -y, -z'

loop_
_atom_site_label
_atom_site_type_symbol
_atom_site_fract_x
_atom_site_fract_y
_atom_site_fract_z
_atom_site_U_iso_or_equiv
_atom_site_adp_type
_atom_site_occupancy
_atom_site_symmetry_multiplicity
_atom_site_calc_flag
C1 C 0.7568(3) 0.8600(2) -0.0233(2) 0.0307(6) Uani 1 1 d
C2 C 0.7322(3) 0.8723(2) -0.1332(2) 0.0295(6) Uani 1 1 d
C3 C 0.7175(3) 0.9811(2) -0.1509(2) 0.0314(6) Uani 1 1 d
C4 C 0.7306(4) 1.0743(2) -0.0608(2) 0.0345(6) Uani 1 1 d
C5 C 0.7575(4) 1.0620(2) 0.0471(2) 0.0352(6) Uani 1 1 d
C6 C 0.7711(4) 0.9558(2) 0.0659(2) 0.0335(6) Uani 1 1 d
Cl Cl 0.77759(12) 1.18079(7) 0.16060(6) 0.0537(3) Uani 1 1 d
C7 C 0.6968(4) 0.9968(3) -0.2694(2) 0.0378(7) Uani 1 1 d
N1 N 0.8827(3) 1.03277(19) -0.31433(17) 0.0336(5) Uani 1 1 d
C8 C 0.9717(4) 1.1423(3) -0.3157(2) 0.0381(7) Uani 1 1 d
N2 N 1.1430(3) 1.1458(2) -0.35386(19) 0.0431(6) Uani 1 1 d
C9 C 1.1644(5) 1.0335(3) -0.3777(2) 0.0448(8) Uani 1 1 d
C10 C 1.0064(4) 0.9628(3) -0.3537(2) 0.0412(7) Uani 1 1 d
O1 O 0.7169(3) 0.78581(18) -0.22699(15) 0.0402(5) Uani 1 1 d
C11 C 0.7648(4) 0.7453(2) 0.0033(2) 0.0357(7) Uani 1 1 d
N3 N 0.5724(3) 0.68022(18) 0.01953(17) 0.0331(5) Uani 1 1 d
C12 C 0.4860(5) 0.6840(3) 0.1174(3) 0.0436(7) Uani 1 1 d
N4 N 0.3101(4) 0.6223(2) 0.0991(2) 0.0478(7) Uani 1 1 d
C13 C 0.2848(5) 0.5764(3) -0.0144(3) 0.0499(8) Uani 1 1 d
C14 C 0.4452(4) 0.6119(3) -0.0639(3) 0.0444(8) Uani 1 1 d
C19 C -0.0516(4) 0.4280(2) 0.3465(2) 0.0309(6) Uani 1 1 d
C22 C 0.0906(4) 0.4752(2) 0.2698(2) 0.0344(6) Uani 1 1 d
O2 O 0.0597(3) 0.56238(17) 0.23470(17) 0.0483(5) Uani 1 1 d
O3 O 0.2287(3) 0.43129(17) 0.24382(17) 0.0504(6) Uani 1 1 d
C18 C -0.0037(4) 0.3559(2) 0.4104(2) 0.0330(6) Uani 1 1 d
C17 C -0.1342(4) 0.3070(2) 0.4771(2) 0.0343(7) Uani 1 1 d
C16 C -0.3173(4) 0.3270(2) 0.4803(2) 0.0322(6) Uani 1 1 d
C15 C -0.4551(4) 0.2690(2) 0.5516(2) 0.0389(7) Uani 1 1 d
O4 O -0.4117(3) 0.2098(2) 0.6107(2) 0.0739(8) Uani 1 1 d
O5 O -0.6258(3) 0.28813(19) 0.54753(18) 0.0544(6) Uani 1 1 d
C21 C -0.3660(4) 0.3994(2) 0.4168(2) 0.0341(6) Uani 1 1 d
C20 C -0.2316(4) 0.4506(2) 0.3515(2) 0.0334(6) Uani 1 1 d
H4 H 0.716(4) 1.149(3) -0.071(2) 0.047(8) Uiso 1 1 d
H6 H 0.790(4) 0.949(2) 0.143(2) 0.051(8) Uiso 1 1 d
H7B H 0.630(4) 1.058(3) -0.269(2) 0.044(8) Uiso 1 1 d
H7A H 0.622(4) 0.926(2) -0.321(2) 0.039(7) Uiso 1 1 d
H8 H 0.911(4) 1.209(2) -0.296(2) 0.047(9) Uiso 1 1 d
H9 H 1.278(5) 1.015(3) -0.410(3) 0.064(10) Uiso 1 1 d
H10 H 0.974(4) 0.883(2) -0.361(2) 0.046(8) Uiso 1 1 d
H11B H 0.844(4) 0.758(2) 0.075(2) 0.038(7) Uiso 1 1 d
H11A H 0.817(4) 0.694(2) -0.057(2) 0.035(7) Uiso 1 1 d
H12 H 0.555(5) 0.725(3) 0.193(3) 0.071(10) Uiso 1 1 d
H13 H 0.167(4) 0.528(3) -0.048(2) 0.054(9) Uiso 1 1 d
H14 H 0.484(5) 0.602(3) -0.138(3) 0.075(11) Uiso 1 1 d
H18 H 0.123(4) 0.343(2) 0.407(2) 0.041(8) Uiso 1 1 d
H17 H -0.100(4) 0.265(2) 0.523(2) 0.045(8) Uiso 1 1 d
H21 H -0.493(4) 0.414(2) 0.419(2) 0.031(7) Uiso 1 1 d
H20 H -0.269(4) 0.503(2) 0.310(2) 0.039(7) Uiso 1 1 d
H5 H -0.711(6) 0.243(4) 0.591(3) 0.108(14) Uiso 1 1 d
H1 H 0.745(5) 0.726(3) -0.220(3) 0.066(12) Uiso 1 1 d
H4A H 0.191(6) 0.592(4) 0.171(4) 0.126(15) Uiso 1 1 d

loop_
_atom_site_aniso_label
_atom_site_aniso_U_11
_atom_site_aniso_U_22
_atom_site_aniso_U_33
_atom_site_aniso_U_23
_atom_site_aniso_U_13
_atom_site_aniso_U_12
C1 0.0252(14) 0.0331(15) 0.0347(14) 0.0122(12) 0.0065(11) 0.0040(11)
C2 0.0257(14) 0.0288(14) 0.0322(14) 0.0074(11) 0.0050(11) 0.0011(11)
C3 0.0240(14) 0.0380(16) 0.0344(14) 0.0139(12) 0.0052(11) 0.0053(12)
C4 0.0299(15) 0.0276(15) 0.0474(17) 0.0132(13) 0.0057(12) 0.0046(12)
C5 0.0288(15) 0.0304(15) 0.0425(16) 0.0045(12) 0.0059(12) 0.0025(12)
C6 0.0278(15) 0.0401(17) 0.0318(15) 0.0112(13) 0.0039(11) 0.0025(12)
Cl 0.0610(5) 0.0395(4) 0.0522(5) -0.0061(3) -0.0009(4) 0.0103(4)
C7 0.0309(16) 0.0442(18) 0.0418(16) 0.0216(14) 0.0028(13) 0.0036(14)
N1 0.0340(13) 0.0372(13) 0.0332(12) 0.0163(10) 0.0052(10) 0.0068(11)
C8 0.0386(17) 0.0409(18) 0.0402(16) 0.0207(13) 0.0104(13) 0.0084(14)
N2 0.0404(15) 0.0485(16) 0.0442(14) 0.0225(12) 0.0084(11) 0.0053(12)
C9 0.0431(19) 0.058(2) 0.0417(17) 0.0222(15) 0.0114(14) 0.0175(16)
C10 0.0477(19) 0.0390(18) 0.0402(16) 0.0138(14) 0.0076(14) 0.0114(15)
O1 0.0560(14) 0.0323(11) 0.0334(11) 0.0075(9) 0.0043(9) 0.0121(10)
C11 0.0395(17) 0.0365(16) 0.0334(15) 0.0128(13) 0.0056(13) 0.0082(13)
N3 0.0395(13) 0.0301(12) 0.0313(12) 0.0126(10) 0.0084(10) 0.0049(10)
C12 0.060(2) 0.0395(17) 0.0365(16) 0.0185(13) 0.0156(15) 0.0117(15)
N4 0.0543(17) 0.0427(15) 0.0527(16) 0.0260(13) 0.0222(13) 0.0079(13)
C13 0.049(2) 0.0466(19) 0.052(2) 0.0173(16) 0.0063(16) -0.0011(16)
C14 0.050(2) 0.0479(19) 0.0330(16) 0.0134(14) 0.0071(14) 0.0018(15)
C19 0.0377(16) 0.0250(14) 0.0248(13) 0.0008(10) 0.0047(11) 0.0008(12)
C22 0.0368(17) 0.0281(15) 0.0327(14) 0.0013(12) 0.0104(12) 0.0004(13)
O2 0.0559(14) 0.0413(12) 0.0566(13) 0.0267(10) 0.0246(10) 0.0138(10)
O3 0.0541(14) 0.0432(12) 0.0626(14) 0.0217(10) 0.0340(11) 0.0192(11)
C18 0.0320(16) 0.0353(15) 0.0303(14) 0.0053(11) 0.0062(12) 0.0068(12)
C17 0.0378(17) 0.0371(16) 0.0315(15) 0.0150(13) 0.0053(12) 0.0081(13)
C16 0.0325(15) 0.0336(15) 0.0288(13) 0.0083(11) 0.0059(11) 0.0024(12)
C15 0.0354(17) 0.0445(17) 0.0393(16) 0.0174(14) 0.0078(13) 0.0062(13)
O4 0.0433(14) 0.112(2) 0.0955(18) 0.0799(17) 0.0222(12) 0.0210(13)
O5 0.0384(13) 0.0703(16) 0.0702(15) 0.0438(13) 0.0224(11) 0.0168(11)
C21 0.0304(16) 0.0360(16) 0.0361(15) 0.0093(12) 0.0057(12) 0.0067(12)
C20 0.0397(17) 0.0320(15) 0.0290(14) 0.0104(12) 0.0042(12) 0.0054(13)

loop_
_atom_type_symbol
_atom_type_description
_atom_type_scat_dispersion_real
_atom_type_scat_dispersion_imag
_atom_type_scat_source
C C 0.0033 0.0016 'International Tables Vol C Tables 4.2.6.8 and 6.1.1.4'
H H 0.0000 0.0000 'International Tables Vol C Tables 4.2.6.8 and 6.1.1.4'
Cl Cl 0.1484 0.1585 'International Tables Vol C Tables 4.2.6.8 and 6.1.1.4'
N N 0.0061 0.0033 'International Tables Vol C Tables 4.2.6.8 and 6.1.1.4'
O O 0.0106 0.0060 'International Tables Vol C Tables 4.2.6.8 and 6.1.1.4'

loop_
_geom_angle_atom_site_label_1
_geom_angle_atom_site_label_2
_geom_angle_atom_site_label_3
_geom_angle
C1 C2 C3 119.3(2)
C1 C6 H6 120.4(17)
C1 C11 H11B 110.3(14)
C1 C11 H11A 112.8(15)
C2 C1 C11 122.6(2)
C2 C3 C7 120.0(3)
C2 O1 H1 117(2)
C3 C4 C5 120.5(3)
C3 C4 H4 121.3(16)
C3 C7 H7B 109.3(17)
C3 C7 H7A 112.4(15)
C4 C3 C2 119.9(2)
C4 C3 C7 120.0(3)
C4 C5 Cl 120.3(2)
C5 C4 H4 118.2(17)
C5 C6 C1 120.5(2)
C5 C6 H6 119.1(17)
C6 C1 C2 119.5(2)
C6 C1 C11 117.8(2)
C6 C5 C4 120.3(3)
C6 C5 Cl 119.5(2)
N1 C7 C3 111.3(2)
N1 C7 H7B 106.6(16)
N1 C7 H7A 110.1(15)
N1 C8 H8 123.4(17)
N1 C10 H10 121.8(18)
C8 N1 C7 126.5(3)
C8 N1 C10 106.8(2)
C8 N2 C9 105.6(2)
N2 C8 N1 111.3(3)
N2 C8 H8 125.3(16)
N2 C9 H9 120.1(19)
C9 C10 N1 106.1(3)
C9 C10 H10 132.1(18)
C10 N1 C7 126.4(2)
C10 C9 N2 110.2(3)
C10 C9 H9 129.7(19)
O1 C2 C1 125.1(2)
O1 C2 C3 115.5(2)
N3 C11 C1 111.0(2)
N3 C11 H11B 107.6(14)
N3 C11 H11A 106.1(15)
N3 C12 H12 122.6(18)
N3 C14 H14 118(2)
C12 N3 C11 126.6(2)
C12 N3 C14 107.5(2)
C12 N4 C13 106.5(3)
C12 N4 H4A 128.9(19)
N4 C12 N3 110.1(3)
N4 C12 H12 127.3(18)
N4 C13 H13 121.7(18)
C13 N4 H4A 123.7(19)
C13 C14 N3 106.7(3)
C13 C14 H14 136(2)
C14 N3 C11 125.7(2)
C14 C13 N4 109.2(3)
C14 C13 H13 129.2(18)
C19 C18 H18 117.4(16)
C19 C20 C21 120.9(3)
C19 C20 H20 121.5(16)
C22 O2 H4A 109(2)
O2 C22 C19 116.2(3)
O3 C22 C19 120.6(3)
O3 C22 O2 123.2(2)
C18 C19 C22 119.1(3)
C18 C17 C16 120.8(3)
C18 C17 H17 120.2(18)
C17 C18 C19 120.3(3)
C17 C18 H18 122.3(16)
C17 C16 C15 118.6(2)
C16 C17 H17 118.9(18)
C16 C21 C20 119.6(3)
C16 C21 H21 120.0(14)
C15 O5 H5 111(3)
O4 C15 C16 122.7(3)
O4 C15 O5 122.0(2)
O5 C15 C16 115.3(2)
C21 C16 C17 119.2(2)
C21 C16 C15 122.3(3)
C21 C20 H20 117.7(16)
C20 C19 C22 121.6(2)
C20 C19 C18 119.2(2)
C20 C21 H21 120.3(14)
H7B C7 H7A 107(2)
H11B C11 H11A 109(2)

loop_
_geom_bond_atom_site_label_1
_geom_bond_atom_site_label_2
_geom_bond_distance
C1 C2 1.398(3)
C1 C6 1.385(4)
C1 C11 1.507(4)
C2 C3 1.405(4)
C2 O1 1.353(3)
C3 C4 1.374(4)
C3 C7 1.512(4)
C4 C5 1.378(4)
C4 H4 0.96(3)
C5 C6 1.376(4)
C5 Cl 1.737(3)
C6 H6 0.98(3)
C7 N1 1.466(3)
C7 H7B 0.96(3)
C7 H7A 0.99(3)
N1 C8 1.348(3)
N1 C10 1.370(4)
C8 N2 1.316(4)
C8 H8 0.98(3)
N2 C9 1.364(4)
C9 C10 1.347(4)
C9 H9 0.96(3)
C10 H10 0.92(3)
O1 H1 0.81(3)
C11 N3 1.480(3)
C11 H11B 1.00(3)
C11 H11A 0.98(3)
N3 C12 1.344(3)
N3 C14 1.364(4)
C12 N4 1.318(4)
C12 H12 1.01(3)
N4 C13 1.369(4)
N4 H4A 1.29(5)
C13 C14 1.340(4)
C13 H13 0.96(3)
C14 H14 0.93(3)
C19 C22 1.500(3)
C19 C18 1.385(4)
C19 C20 1.380(4)
C22 O2 1.283(3)
C22 O3 1.234(3)
O2 H4A 1.27(5)
C18 C17 1.372(4)
C18 H18 0.95(3)
C17 C16 1.390(4)
C17 H17 0.90(3)
C16 C15 1.490(4)
C16 C21 1.388(4)
C15 O4 1.207(3)
C15 O5 1.302(3)
O5 H5 0.97(4)
C21 C20 1.389(4)
C21 H21 0.97(3)
C20 H20 0.98(3)

loop_
_geom_hbond_atom_site_label_D
_geom_hbond_atom_site_label_H
_geom_hbond_atom_site_label_A
_geom_hbond_distance_DH
_geom_hbond_distance_HA
_geom_hbond_distance_DA
_geom_hbond_angle_DHA
_geom_hbond_site_symmetry_A
O1 H1 O3 0.81(3) 1.90(4) 2.697(3) 164(3) 2_665
O2 H4A N4 1.27(5) 1.29(5) 2.553(3) 174(4) .
O5 H5 N2 0.97(4) 1.67(4) 2.630(3) 170(4) 1_346
C4 H4 Cg2 0.96 2.92 3.8330 159 2_675
C6 H6 Cg1 0.98 2.79 3.7382 161 2_775
C11 H11A O3 0.98 2.42 3.2878 148 2_665
C14 H14 O3 0.93 2.50 3.2616 139 2_665

loop_
_geom_torsion_atom_site_label_1
_geom_torsion_atom_site_label_2
_geom_torsion_atom_site_label_3
_geom_torsion_atom_site_label_4
_geom_torsion
C1 C2 C3 C4 1.1(4)
C1 C2 C3 C7 178.2(2)
C1 C11 N3 C12 -91.7(3)
C1 C11 N3 C14 83.2(3)
C2 C1 C6 C5 1.3(4)
C2 C1 C11 N3 -88.9(3)
C2 C3 C4 C5 -0.2(4)
C2 C3 C7 N1 -89.9(3)
C3 C4 C5 C6 -0.2(4)
C3 C4 C5 Cl 179.0(2)
C3 C7 N1 C8 -97.1(3)
C3 C7 N1 C10 76.6(4)
C4 C3 C7 N1 87.2(3)
C4 C5 C6 C1 -0.4(4)
C6 C1 C2 C3 -1.6(4)
C6 C1 C2 O1 179.8(2)
C6 C1 C11 N3 89.8(3)
Cl C5 C6 C1 -179.6(2)
C7 C3 C4 C5 -177.3(2)
C7 N1 C8 N2 175.0(2)
C7 N1 C10 C9 -175.1(2)
N1 C8 N2 C9 -0.2(3)
C8 N1 C10 C9 -0.4(3)
C8 N2 C9 C10 -0.1(3)
N2 C9 C10 N1 0.3(3)
C10 N1 C8 N2 0.3(3)
O1 C2 C3 C4 179.8(2)
O1 C2 C3 C7 -3.1(4)
C11 C1 C2 C3 177.1(2)
C11 C1 C2 O1 -1.4(4)
C11 C1 C6 C5 -177.5(2)
C11 N3 C12 N4 174.9(2)
C11 N3 C14 C13 -175.5(3)
N3 C12 N4 C13 0.9(3)
C12 N3 C14 C13 0.2(3)
C12 N4 C13 C14 -0.8(4)
N4 C13 C14 N3 0.4(4)
C14 N3 C12 N4 -0.6(3)
C19 C18 C17 C16 1.2(4)
C22 C19 C18 C17 -176.8(2)
C22 C19 C20 C21 175.3(2)
C18 C19 C22 O2 -163.3(2)
C18 C19 C22 O3 16.4(4)
C18 C19 C20 C21 -1.9(4)
C18 C17 C16 C15 178.2(2)
C18 C17 C16 C21 -1.3(4)
C17 C16 C15 O4 3.7(4)
C17 C16 C15 O5 -177.6(2)
C17 C16 C21 C20 -0.1(4)
C16 C21 C20 C19 1.7(4)
C15 C16 C21 C20 -179.6(2)
C21 C16 C15 O4 -176.8(3)
C21 C16 C15 O5 2.0(4)
C20 C19 C22 O2 19.5(4)
C20 C19 C22 O3 -160.8(3)
C20 C19 C18 C17 0.5(4)
